data_4303991
loop_
_publ_author_name
'Cameron Jones'
'Christian Schulten'
'Andreas Stasch'

_publ_section_title
;
Unusual Reactivity of Methylphosphaalkyne (P\\tbCMe) toward Digermenes and
Distannenes: Stepwise Formations of Bridged
2,3,5,6-Tetraphospha-1,4-dimethylidenecyclohexanes
;
_journal_name_full 'Inorganic Chemistry'
_journal_page_first 1273
_journal_page_last 1278
_journal_paper_doi 10.1021/ic700926u
_journal_volume 47
_journal_year 2008
_chemical_formula_sum 'C23 H44 Ge O5 P2 Si4 W'
_chemical_formula_weight 831.32
_chemical_name_systematic
; 
 ? 
;
_space_group_IT_number 2
_symmetry_cell_setting triclinic
_symmetry_space_group_name_Hall '-P 1'
_symmetry_space_group_name_H-M 'P -1'
_atom_sites_solution_hydrogens geom
_atom_sites_solution_primary direct
_atom_sites_solution_secondary difmap
_audit_creation_method SHELXL-97
_cell_angle_alpha 99.46(3)
_cell_angle_beta 100.06(3)
_cell_angle_gamma 100.66(3)
_cell_formula_units_Z 2
_cell_length_a 9.836(2)
_cell_length_b 11.780(2)
_cell_length_c 16.021(3)
_cell_measurement_temperature 150(2)
_cell_volume 1758.7(7)
_computing_structure_refinement 'SHELXL-97 (Sheldrick, 1997)'
_computing_structure_solution 'SHELXS-97 (Sheldrick, 1990)'
_diffrn_ambient_temperature 150(2)
_diffrn_measured_fraction_theta_full 0.994
_diffrn_measured_fraction_theta_max 0.994
_diffrn_measurement_device_type 'Nonius Kappa CCD'
_diffrn_radiation_monochromator graphite
_diffrn_radiation_source 'fine-focus sealed tube'
_diffrn_radiation_type MoK\a
_diffrn_radiation_wavelength 0.71073
_diffrn_reflns_av_R_equivalents 0.0224
_diffrn_reflns_av_sigmaI/netI 0.0362
_diffrn_reflns_limit_h_max 12
_diffrn_reflns_limit_h_min -12
_diffrn_reflns_limit_k_max 15
_diffrn_reflns_limit_k_min -15
_diffrn_reflns_limit_l_max 21
_diffrn_reflns_limit_l_min -21
_diffrn_reflns_number 15783
_diffrn_reflns_theta_full 28.00
_diffrn_reflns_theta_max 28.00
_diffrn_reflns_theta_min 3.03
_exptl_absorpt_coefficient_mu 4.377
_exptl_absorpt_correction_T_max 0.559
_exptl_absorpt_correction_T_min 0.386
_exptl_absorpt_correction_type multi-scan
_exptl_absorpt_process_details 'Sortav (Blessing, 1995)'
_exptl_crystal_colour yellow
_exptl_crystal_density_diffrn 1.570
_exptl_crystal_density_method 'not measured'
_exptl_crystal_description block
_exptl_crystal_F_000 828
_exptl_crystal_size_max 0.35
_exptl_crystal_size_mid 0.25
_exptl_crystal_size_min 0.15
_refine_diff_density_max 0.572
_refine_diff_density_min -1.282
_refine_diff_density_rms 0.095
_refine_ls_extinction_method none
_refine_ls_goodness_of_fit_ref 1.025
_refine_ls_hydrogen_treatment constr
_refine_ls_matrix_type full
_refine_ls_number_parameters 339
_refine_ls_number_reflns 8421
_refine_ls_number_restraints 0
_refine_ls_restrained_S_all 1.025
_refine_ls_R_factor_all 0.0257
_refine_ls_R_factor_gt 0.0233
_refine_ls_shift/su_max 0.002
_refine_ls_shift/su_mean 0.000
_refine_ls_structure_factor_coef Fsqd
_refine_ls_weighting_details 'calc w=1/[\s^2^(Fo^2^)+(0.0101P)^2^+1.9207P] where P=(Fo^2^+2Fc^2^)/3'
_refine_ls_weighting_scheme calc
_refine_ls_wR_factor_gt 0.0502
_refine_ls_wR_factor_ref 0.0513
_reflns_number_gt 7942
_reflns_number_total 8421
_reflns_threshold_expression >2sigma(I)
_cod_data_source_file ic700926u-file001_4.cif
_cod_data_source_block compound14
_cod_original_cell_volume 1758.9(6)
_cod_database_code 4303991

loop_
_symmetry_equiv_pos_as_xyz
'x, y, z'
'-x, -y, -z'

loop_
_atom_site_label
_atom_site_type_symbol
_atom_site_fract_x
_atom_site_fract_y
_atom_site_fract_z
_atom_site_U_iso_or_equiv
_atom_site_adp_type
_atom_site_occupancy
_atom_site_symmetry_multiplicity
_atom_site_calc_flag
_atom_site_refinement_flags
_atom_site_disorder_assembly
_atom_site_disorder_group
W1 W 0.962396(10) 0.313714(8) 0.349270(6) 0.01799(3) Uani 1 1 d . . .
Ge1 Ge 0.68879(2) -0.14978(2) 0.233833(15) 0.01462(5) Uani 1 1 d . . .
P1 P 0.51071(7) -0.04550(6) 0.20621(4) 0.01956(13) Uani 1 1 d . . .
P2 P 0.79891(6) 0.11633(5) 0.30349(4) 0.01654(12) Uani 1 1 d . . .
Si1 Si 0.55602(8) -0.21945(6) 0.39644(4) 0.02170(14) Uani 1 1 d . . .
Si2 Si 0.49601(8) -0.40768(6) 0.21958(5) 0.02230(15) Uani 1 1 d . . .
Si3 Si 0.92490(7) -0.25806(6) 0.14329(4) 0.02052(14) Uani 1 1 d . . .
Si4 Si 0.71812(8) -0.13008(6) 0.03509(4) 0.02101(14) Uani 1 1 d . . .
O1 O 1.2134(2) 0.1986(2) 0.29976(16) 0.0461(6) Uani 1 1 d . . .
O2 O 0.8997(3) 0.3519(2) 0.15478(14) 0.0556(7) Uani 1 1 d . . .
O3 O 1.1689(2) 0.56425(18) 0.41331(14) 0.0403(5) Uani 1 1 d . . .
O4 O 0.7321(3) 0.4569(2) 0.39479(16) 0.0507(6) Uani 1 1 d . . .
O5 O 1.0434(3) 0.2692(2) 0.54000(13) 0.0434(6) Uani 1 1 d . . .
C1 C 0.6132(2) 0.0897(2) 0.25240(15) 0.0181(5) Uani 1 1 d . . .
C2 C 0.5502(3) 0.1977(2) 0.25493(19) 0.0293(6) Uani 1 1 d . . .
H2A H 0.4494 0.1738 0.2272 0.044 Uiso 1 1 calc R . .
H2B H 0.5992 0.2518 0.2240 0.044 Uiso 1 1 calc R . .
H2C H 0.5610 0.2373 0.3152 0.044 Uiso 1 1 calc R . .
C3 C 0.8380(2) -0.0159(2) 0.30446(15) 0.0167(5) Uani 1 1 d . . .
C4 C 0.9770(3) -0.0264(2) 0.35561(16) 0.0215(5) Uani 1 1 d . . .
H4A H 1.0287 0.0514 0.3895 0.032 Uiso 1 1 calc R . .
H4B H 1.0333 -0.0568 0.3159 0.032 Uiso 1 1 calc R . .
H4C H 0.9596 -0.0806 0.3948 0.032 Uiso 1 1 calc R . .
C5 C 0.6221(3) -0.2750(2) 0.29618(15) 0.0184(5) Uani 1 1 d . . .
H5 H 0.7082 -0.3041 0.3181 0.022 Uiso 1 1 calc R . .
C6 C 0.6673(3) -0.0745(3) 0.46140(18) 0.0348(7) Uani 1 1 d . . .
H6A H 0.6529 -0.0118 0.4298 0.052 Uiso 1 1 calc R . .
H6B H 0.7673 -0.0785 0.4711 0.052 Uiso 1 1 calc R . .
H6C H 0.6397 -0.0576 0.5173 0.052 Uiso 1 1 calc R . .
C7 C 0.3710(3) -0.1983(3) 0.36808(19) 0.0300(6) Uani 1 1 d . . .
H7A H 0.3098 -0.2713 0.3318 0.045 Uiso 1 1 calc R . .
H7B H 0.3699 -0.1340 0.3363 0.045 Uiso 1 1 calc R . .
H7C H 0.3364 -0.1786 0.4212 0.045 Uiso 1 1 calc R . .
C8 C 0.5634(3) -0.3254(3) 0.47196(18) 0.0335(7) Uani 1 1 d . . .
H8A H 0.5395 -0.2915 0.5262 0.050 Uiso 1 1 calc R . .
H8B H 0.6590 -0.3401 0.4841 0.050 Uiso 1 1 calc R . .
H8C H 0.4954 -0.3999 0.4450 0.050 Uiso 1 1 calc R . .
C9 C 0.3650(3) -0.3603(3) 0.1405(2) 0.0351(7) Uani 1 1 d . . .
H9A H 0.2956 -0.4299 0.1055 0.053 Uiso 1 1 calc R . .
H9B H 0.4145 -0.3186 0.1026 0.053 Uiso 1 1 calc R . .
H9C H 0.3162 -0.3077 0.1720 0.053 Uiso 1 1 calc R . .
C10 C 0.5902(3) -0.5062(2) 0.1577(2) 0.0345(7) Uani 1 1 d . . .
H10A H 0.5216 -0.5768 0.1236 0.052 Uiso 1 1 calc R . .
H10B H 0.6614 -0.5293 0.1984 0.052 Uiso 1 1 calc R . .
H10C H 0.6365 -0.4638 0.1190 0.052 Uiso 1 1 calc R . .
C11 C 0.3927(3) -0.5086(3) 0.2762(2) 0.0364(7) Uani 1 1 d . . .
H11A H 0.3418 -0.4639 0.3123 0.055 Uiso 1 1 calc R . .
H11B H 0.4574 -0.5433 0.3127 0.055 Uiso 1 1 calc R . .
H11C H 0.3246 -0.5716 0.2332 0.055 Uiso 1 1 calc R . .
C12 C 0.7483(2) -0.2134(2) 0.12604(15) 0.0179(5) Uani 1 1 d . . .
H12 H 0.6790 -0.2906 0.1030 0.022 Uiso 1 1 calc R . .
C13 C 1.0718(3) -0.1302(3) 0.14701(19) 0.0320(6) Uani 1 1 d . . .
H13A H 1.0600 -0.0602 0.1851 0.048 Uiso 1 1 calc R . .
H13B H 1.0696 -0.1148 0.0886 0.048 Uiso 1 1 calc R . .
H13C H 1.1627 -0.1486 0.1693 0.048 Uiso 1 1 calc R . .
C14 C 0.9257(3) -0.3811(3) 0.05277(19) 0.0347(7) Uani 1 1 d . . .
H14A H 0.9183 -0.3527 -0.0016 0.052 Uiso 1 1 calc R . .
H14B H 0.8452 -0.4466 0.0478 0.052 Uiso 1 1 calc R . .
H14C H 1.0141 -0.4083 0.0649 0.052 Uiso 1 1 calc R . .
C15 C 0.9630(3) -0.3198(2) 0.24333(17) 0.0256(5) Uani 1 1 d . . .
H15A H 1.0537 -0.3439 0.2474 0.038 Uiso 1 1 calc R . .
H15B H 0.8875 -0.3884 0.2405 0.038 Uiso 1 1 calc R . .
H15C H 0.9676 -0.2595 0.2944 0.038 Uiso 1 1 calc R . .
C16 C 0.5240(3) -0.1539(3) -0.01055(17) 0.0274(6) Uani 1 1 d . . .
H16A H 0.4775 -0.1213 0.0343 0.041 Uiso 1 1 calc R . .
H16B H 0.4833 -0.2386 -0.0303 0.041 Uiso 1 1 calc R . .
H16C H 0.5095 -0.1142 -0.0595 0.041 Uiso 1 1 calc R . .
C17 C 0.7995(3) 0.0315(2) 0.06976(18) 0.0280(6) Uani 1 1 d . . .
H17A H 0.7878 0.0690 0.0195 0.042 Uiso 1 1 calc R . .
H17B H 0.9005 0.0428 0.0948 0.042 Uiso 1 1 calc R . .
H17C H 0.7527 0.0673 0.1132 0.042 Uiso 1 1 calc R . .
C18 C 0.7930(3) -0.1877(3) -0.05910(17) 0.0330(6) Uani 1 1 d . . .
H18A H 0.7723 -0.1444 -0.1053 0.049 Uiso 1 1 calc R . .
H18B H 0.7501 -0.2717 -0.0806 0.049 Uiso 1 1 calc R . .
H18C H 0.8957 -0.1770 -0.0406 0.049 Uiso 1 1 calc R . .
C19 C 1.1236(3) 0.2387(2) 0.31794(18) 0.0280(6) Uani 1 1 d . . .
C20 C 0.9203(3) 0.3382(2) 0.22411(18) 0.0313(6) Uani 1 1 d . . .
C21 C 1.0952(3) 0.4730(2) 0.38854(17) 0.0269(6) Uani 1 1 d . . .
C22 C 0.8104(3) 0.4011(2) 0.37878(18) 0.0289(6) Uani 1 1 d . . .
C23 C 1.0112(3) 0.2851(2) 0.47178(17) 0.0240(5) Uani 1 1 d . . .

loop_
_atom_site_aniso_label
_atom_site_aniso_U_11
_atom_site_aniso_U_22
_atom_site_aniso_U_33
_atom_site_aniso_U_23
_atom_site_aniso_U_13
_atom_site_aniso_U_12
W1 0.02188(6) 0.01276(5) 0.01906(5) 0.00308(4) 0.00593(4) 0.00178(4)
Ge1 0.01356(12) 0.01229(12) 0.01732(12) 0.00230(9) 0.00298(9) 0.00200(9)
P1 0.0151(3) 0.0184(3) 0.0241(3) 0.0028(3) 0.0023(2) 0.0041(2)
P2 0.0171(3) 0.0133(3) 0.0188(3) 0.0032(2) 0.0029(2) 0.0033(2)
Si1 0.0229(4) 0.0210(4) 0.0220(3) 0.0039(3) 0.0090(3) 0.0033(3)
Si2 0.0223(4) 0.0148(3) 0.0284(4) 0.0014(3) 0.0088(3) -0.0003(3)
Si3 0.0184(3) 0.0235(4) 0.0216(3) 0.0042(3) 0.0060(3) 0.0079(3)
Si4 0.0224(4) 0.0238(4) 0.0178(3) 0.0064(3) 0.0042(3) 0.0057(3)
O1 0.0412(13) 0.0420(13) 0.0628(15) 0.0074(12) 0.0282(12) 0.0147(11)
O2 0.099(2) 0.0455(15) 0.0282(12) 0.0151(11) 0.0135(13) 0.0228(14)
O3 0.0465(13) 0.0214(11) 0.0475(13) -0.0029(9) 0.0224(11) -0.0088(9)
O4 0.0438(14) 0.0416(14) 0.0612(16) -0.0113(12) 0.0022(12) 0.0233(11)
O5 0.0641(16) 0.0430(13) 0.0260(11) 0.0115(10) 0.0070(10) 0.0170(12)
C1 0.0153(11) 0.0198(12) 0.0205(11) 0.0043(9) 0.0036(9) 0.0069(9)
C2 0.0266(14) 0.0235(14) 0.0374(15) 0.0037(12) 0.0021(12) 0.0107(11)
C3 0.0172(11) 0.0144(11) 0.0172(11) 0.0036(9) 0.0019(9) 0.0010(9)
C4 0.0188(12) 0.0175(12) 0.0262(13) 0.0039(10) -0.0004(10) 0.0039(10)
C5 0.0190(12) 0.0151(11) 0.0217(12) 0.0044(9) 0.0053(9) 0.0038(9)
C6 0.0392(17) 0.0341(16) 0.0247(14) -0.0043(12) 0.0118(12) -0.0039(13)
C7 0.0258(14) 0.0279(15) 0.0395(16) 0.0071(12) 0.0146(12) 0.0069(11)
C8 0.0428(17) 0.0365(17) 0.0267(14) 0.0126(12) 0.0154(13) 0.0091(13)
C9 0.0286(15) 0.0263(15) 0.0408(17) 0.0002(13) -0.0040(13) -0.0011(12)
C10 0.0412(17) 0.0160(13) 0.0454(17) -0.0016(12) 0.0197(14) 0.0016(12)
C11 0.0388(17) 0.0233(15) 0.0449(17) 0.0019(13) 0.0198(14) -0.0049(12)
C12 0.0181(12) 0.0160(12) 0.0191(11) 0.0032(9) 0.0040(9) 0.0025(9)
C13 0.0205(13) 0.0410(17) 0.0343(15) 0.0111(13) 0.0066(11) 0.0020(12)
C14 0.0382(17) 0.0383(17) 0.0308(15) -0.0004(13) 0.0108(13) 0.0195(14)
C15 0.0246(13) 0.0238(13) 0.0304(14) 0.0084(11) 0.0047(11) 0.0087(11)
C16 0.0303(14) 0.0302(15) 0.0213(12) 0.0063(11) 0.0000(11) 0.0101(12)
C17 0.0285(14) 0.0277(14) 0.0301(14) 0.0131(12) 0.0090(11) 0.0029(11)
C18 0.0340(16) 0.0440(18) 0.0228(13) 0.0081(12) 0.0080(12) 0.0100(13)
C19 0.0304(15) 0.0212(13) 0.0328(14) 0.0038(11) 0.0142(12) 0.0009(11)
C20 0.0493(18) 0.0198(14) 0.0263(14) 0.0072(11) 0.0091(13) 0.0081(12)
C21 0.0339(15) 0.0199(13) 0.0266(13) 0.0021(11) 0.0129(11) 0.0015(11)
C22 0.0307(15) 0.0211(14) 0.0310(14) -0.0025(11) 0.0032(12) 0.0056(11)
C23 0.0280(14) 0.0188(13) 0.0240(13) 0.0029(10) 0.0057(11) 0.0035(10)

loop_
_atom_type_symbol
_atom_type_description
_atom_type_scat_dispersion_real
_atom_type_scat_dispersion_imag
_atom_type_scat_source
C C 0.0033 0.0016 'International Tables Vol C Tables 4.2.6.8 and 6.1.1.4'
H H 0.0000 0.0000 'International Tables Vol C Tables 4.2.6.8 and 6.1.1.4'
Si Si 0.0817 0.0704 'International Tables Vol C Tables 4.2.6.8 and 6.1.1.4'
P P 0.1023 0.0942 'International Tables Vol C Tables 4.2.6.8 and 6.1.1.4'
Ge Ge 0.1547 1.8001 'International Tables Vol C Tables 4.2.6.8 and 6.1.1.4'
W W -0.8490 6.8722 'International Tables Vol C Tables 4.2.6.8 and 6.1.1.4'
O O 0.0106 0.0060 'International Tables Vol C Tables 4.2.6.8 and 6.1.1.4'

loop_
_geom_angle_atom_site_label_1
_geom_angle_atom_site_label_2
_geom_angle_atom_site_label_3
_geom_angle
_geom_angle_site_symmetry_1
_geom_angle_site_symmetry_3
_geom_angle_publ_flag
C21 W1 C23 88.96(11) . . ?
C21 W1 C22 85.12(11) . . ?
C23 W1 C22 92.13(11) . . ?
C21 W1 C19 90.74(11) . . ?
C23 W1 C19 89.90(11) . . ?
C22 W1 C19 175.35(11) . . ?
C21 W1 C20 91.32(12) . . ?
C23 W1 C20 177.26(11) . . ?
C22 W1 C20 90.61(12) . . ?
C19 W1 C20 87.37(12) . . ?
C21 W1 P2 178.96(8) . . ?
C23 W1 P2 90.00(8) . . ?
C22 W1 P2 94.82(8) . . ?
C19 W1 P2 89.36(8) . . ?
C20 W1 P2 89.72(9) . . ?
C3 Ge1 C5 115.28(10) . . ?
C3 Ge1 C12 109.73(10) . . ?
C5 Ge1 C12 112.69(10) . . ?
C3 Ge1 P1 97.60(7) . . ?
C5 Ge1 P1 108.64(7) . . ?
C12 Ge1 P1 111.99(7) . . ?
C1 P1 Ge1 96.10(8) . . ?
C3 P2 C1 106.85(12) . . ?
C3 P2 W1 128.08(9) . . ?
C1 P2 W1 124.85(9) . . ?
C7 Si1 C6 106.76(14) . . ?
C7 Si1 C8 109.43(14) . . ?
C6 Si1 C8 105.36(14) . . ?
C7 Si1 C5 111.62(12) . . ?
C6 Si1 C5 113.10(12) . . ?
C8 Si1 C5 110.30(12) . . ?
C11 Si2 C9 107.14(15) . . ?
C11 Si2 C10 103.47(13) . . ?
C9 Si2 C10 108.68(15) . . ?
C11 Si2 C5 113.42(13) . . ?
C9 Si2 C5 110.98(12) . . ?
C10 Si2 C5 112.72(12) . . ?
C13 Si3 C15 109.46(13) . . ?
C13 Si3 C14 108.85(14) . . ?
C15 Si3 C14 104.21(13) . . ?
C13 Si3 C12 110.48(12) . . ?
C15 Si3 C12 113.47(12) . . ?
C14 Si3 C12 110.12(13) . . ?
C16 Si4 C17 110.23(13) . . ?
C16 Si4 C18 104.41(13) . . ?
C17 Si4 C18 106.98(14) . . ?
C16 Si4 C12 110.01(12) . . ?
C17 Si4 C12 112.84(12) . . ?
C18 Si4 C12 112.01(12) . . ?
C2 C1 P1 120.13(18) . . ?
C2 C1 P2 115.76(19) . . ?
P1 C1 P2 124.09(14) . . ?
C4 C3 P2 120.72(18) . . ?
C4 C3 Ge1 125.03(17) . . ?
P2 C3 Ge1 114.25(12) . . ?
Si1 C5 Si2 114.06(13) . . ?
Si1 C5 Ge1 114.17(12) . . ?
Si2 C5 Ge1 111.75(12) . . ?
Si3 C12 Si4 114.55(13) . . ?
Si3 C12 Ge1 115.27(12) . . ?
Si4 C12 Ge1 115.31(12) . . ?
O1 C19 W1 178.8(3) . . ?
O2 C20 W1 178.6(3) . . ?
O3 C21 W1 177.7(2) . . ?
O4 C22 W1 175.1(3) . . ?
O5 C23 W1 177.5(2) . . ?

loop_
_geom_bond_atom_site_label_1
_geom_bond_atom_site_label_2
_geom_bond_distance
_geom_bond_site_symmetry_2
_geom_bond_publ_flag
W1 C21 2.010(3) . ?
W1 C23 2.036(3) . ?
W1 C22 2.044(3) . ?
W1 C19 2.048(3) . ?
W1 C20 2.054(3) . ?
W1 P2 2.4848(12) . ?
Ge1 C3 1.975(3) . ?
Ge1 C5 1.989(2) . ?
Ge1 C12 1.994(2) . ?
Ge1 P1 2.3403(9) . ?
P1 C1 1.691(3) . ?
P2 C3 1.674(2) . ?
P2 C1 1.813(2) . ?
Si1 C7 1.870(3) . ?
Si1 C6 1.877(3) . ?
Si1 C8 1.878(3) . ?
Si1 C5 1.900(3) . ?
Si2 C11 1.871(3) . ?
Si2 C9 1.872(3) . ?
Si2 C10 1.878(3) . ?
Si2 C5 1.900(3) . ?
Si3 C13 1.869(3) . ?
Si3 C15 1.874(3) . ?
Si3 C14 1.877(3) . ?
Si3 C12 1.894(2) . ?
Si4 C16 1.872(3) . ?
Si4 C17 1.873(3) . ?
Si4 C18 1.875(3) . ?
Si4 C12 1.898(2) . ?
O1 C19 1.135(3) . ?
O2 C20 1.137(3) . ?
O3 C21 1.145(3) . ?
O4 C22 1.137(3) . ?
O5 C23 1.140(3) . ?
C1 C2 1.513(3) . ?
C3 C4 1.503(3) . ?
